data_4068890
loop_
_publ_author_name
'Brown, David H.'
'Nealon, Gareth L.'
'Simpson, Peter V.'
'Skelton, Brian W.'
'Wang, Zhisen'

_publ_section_title
;
 Silver and Palladium Complexes of a Bis(benzimidazolin-2-ylidene)pyridine
 Pincer Ligand
;
_journal_issue 6
_journal_name_full Organometallics
_journal_page_first 1965
_journal_paper_doi 10.1021/om801144m
_journal_volume 28
_journal_year 2009
_chemical_formula_moiety 'C27 H31 N5, 2(Br)'
_chemical_formula_sum 'C27 H31 Br2 N5'
_chemical_formula_weight 585.39
_chemical_name_systematic
;
 ?
;
_space_group_IT_number 2
_symmetry_cell_setting triclinic
_symmetry_space_group_name_Hall '-P 1'
_symmetry_space_group_name_H-M 'P -1'
_atom_sites_solution_hydrogens geom
_atom_sites_solution_primary direct
_atom_sites_solution_secondary difmap
_audit_creation_date 2008-08-04T12:30:29-00:00
_audit_creation_method 'WinGX routine CIF_UPDATE'
_cell_angle_alpha 70.608(4)
_cell_angle_beta 77.519(4)
_cell_angle_gamma 88.161(4)
_cell_formula_units_Z 2
_cell_length_a 8.2731(4)
_cell_length_b 12.8114(6)
_cell_length_c 12.9825(7)
_cell_measurement_reflns_used 7440
_cell_measurement_temperature 100(2)
_cell_measurement_theta_max 37.5267
_cell_measurement_theta_min 3.3632
_cell_volume 1266.10(12)
_computing_cell_refinement
;
        CrysAlis RED, Oxford Diffraction Ltd.,
        Version 1.171.32.15 (release 10-01-2008 CrysAlis171 .NET)
        (compiled Jan 10 2008,16:37:18)
;
_computing_data_collection
;
        CrysAlis CCD, Oxford Diffraction Ltd.,
        Version 1.171.32.15 (release 10-01-2008 CrysAlis171 .NET)
        (compiled Jan 10 2008,16:37:18)
;
_computing_data_reduction
;
        CrysAlis RED, Oxford Diffraction Ltd.,
        Version 1.171.32.15 (release 10-01-2008 CrysAlis171 .NET)
        (compiled Jan 10 2008,16:37:18)
;
_computing_structure_refinement 'SHELXL-97 (Sheldrick, 1997)'
_diffrn_ambient_temperature 100(2)
_diffrn_detector_area_resol_mean 10.4738
_diffrn_measured_fraction_theta_full 0.99
_diffrn_measured_fraction_theta_max 0.936
_diffrn_measurement_device_type
;
 Oxford Diffraction Gemini diffractometer
;
_diffrn_measurement_method '\w scans'
_diffrn_orient_matrix_UB_11 -0.0557040908
_diffrn_orient_matrix_UB_12 0.0202226533
_diffrn_orient_matrix_UB_13 0.038136358
_diffrn_orient_matrix_UB_21 -0.058003383
_diffrn_orient_matrix_UB_22 0.010229083
_diffrn_orient_matrix_UB_23 -0.0349609889
_diffrn_orient_matrix_UB_31 -0.0357631938
_diffrn_orient_matrix_UB_32 -0.0541886071
_diffrn_orient_matrix_UB_33 0.0290258422
_diffrn_radiation_monochromator graphite
_diffrn_radiation_type MoK\a
_diffrn_radiation_wavelength 0.71073
_diffrn_reflns_av_R_equivalents 0.0441
_diffrn_reflns_av_unetI/netI 0.1123
_diffrn_reflns_limit_h_max 13
_diffrn_reflns_limit_h_min -13
_diffrn_reflns_limit_k_max 21
_diffrn_reflns_limit_k_min -21
_diffrn_reflns_limit_l_max 21
_diffrn_reflns_limit_l_min -22
_diffrn_reflns_number 25211
_diffrn_reflns_theta_full 36
_diffrn_reflns_theta_max 37.62
_diffrn_reflns_theta_min 3.37
_exptl_absorpt_coefficient_mu 3.227
_exptl_absorpt_correction_T_max 0.640
_exptl_absorpt_correction_T_min 0.406
_exptl_absorpt_correction_type multi-scan
_exptl_absorpt_process_details
;
        CrysAlis RED, Oxford Diffraction Ltd.,
        Version 1.171.32.15 (release 10-01-2008 CrysAlis171 .NET)
        (compiled Jan 10 2008,16:37:18)
        Empirical absorption correction using spherical harmonics,
 implemented in SCALE3 ABSPACK scaling algorithm.
;
_exptl_crystal_colour colourless
_exptl_crystal_density_diffrn 1.536
_exptl_crystal_density_method 'not measured'
_exptl_crystal_description rod
_exptl_crystal_F_000 596
_exptl_crystal_size_max 0.33
_exptl_crystal_size_mid 0.15
_exptl_crystal_size_min 0.14
_refine_diff_density_max 0.935
_refine_diff_density_min -0.796
_refine_diff_density_rms 0.157
_refine_ls_extinction_method none
_refine_ls_goodness_of_fit_ref 0.834
_refine_ls_hydrogen_treatment constr
_refine_ls_matrix_type full
_refine_ls_number_parameters 309
_refine_ls_number_reflns 12585
_refine_ls_number_restraints 0
_refine_ls_restrained_S_all 0.834
_refine_ls_R_factor_all 0.084
_refine_ls_R_factor_gt 0.0357
_refine_ls_shift/su_max 0.001
_refine_ls_shift/su_mean 0
_refine_ls_structure_factor_coef Fsqd
_refine_ls_weighting_details 'calc w=1/[\s^2^(Fo^2^)+(0.0568P)^2^+0.0000P] where P=(Fo^2^+2Fc^2^)/3'
_refine_ls_weighting_scheme calc
_refine_ls_wR_factor_gt 0.0815
_refine_ls_wR_factor_ref 0.1087
_reflns_number_gt 6836
_reflns_number_total 12585
_reflns_threshold_expression I>2sigma(I)
_cod_data_source_file om801144m_si_001.cif
_cod_data_source_block zw080
_cod_original_cell_volume 1266.10(11)
_cod_original_sg_symbol_Hall -p_1
_cod_database_code 4068890

loop_
_symmetry_equiv_pos_as_xyz
'x, y, z'
'-x, -y, -z'

loop_
_atom_site_label
_atom_site_type_symbol
_atom_site_fract_x
_atom_site_fract_y
_atom_site_fract_z
_atom_site_U_iso_or_equiv
_atom_site_adp_type
_atom_site_occupancy
_atom_site_symmetry_multiplicity
_atom_site_calc_flag
_atom_site_refinement_flags
N11 N 0.1226(2) 0.88667(13) 0.74097(14) 0.0123(3) Uani 1 1 d .
C12 C 0.1753(2) 0.90099(16) 0.63426(17) 0.0125(3) Uani 1 1 d .
H12 H 0.1159 0.9361 0.5779 0.015 Uiso 1 1 calc R
N13 N 0.3267(2) 0.85857(13) 0.61601(13) 0.0118(3) Uani 1 1 d .
C13A C 0.3738(2) 0.81510(15) 0.71961(16) 0.0115(3) Uani 1 1 d .
C14 C 0.5207(3) 0.77084(16) 0.74722(18) 0.0155(4) Uani 1 1 d .
H14 H 0.6109 0.7603 0.6928 0.019 Uiso 1 1 calc R
C15 C 0.5274(3) 0.74313(17) 0.85840(18) 0.0173(4) Uani 1 1 d .
H15 H 0.6258 0.7134 0.881 0.021 Uiso 1 1 calc R
C16 C 0.3933(3) 0.75754(18) 0.93935(17) 0.0180(4) Uani 1 1 d .
H16 H 0.4026 0.7355 1.0152 0.022 Uiso 1 1 calc R
C17 C 0.2479(3) 0.80313(17) 0.91105(17) 0.0158(4) Uani 1 1 d .
H17 H 0.1569 0.813 0.9653 0.019 Uiso 1 1 calc R
C17A C 0.2434(2) 0.83348(16) 0.79857(16) 0.0124(3) Uani 1 1 d .
C1 C -0.0342(2) 0.92869(17) 0.78799(17) 0.0148(4) Uani 1 1 d .
H1A H -0.0946 0.8697 0.8552 0.018 Uiso 1 1 calc R
H1B H -0.1049 0.9494 0.7323 0.018 Uiso 1 1 calc R
C2 C -0.0008(3) 1.02930(17) 0.81939(19) 0.0172(4) Uani 1 1 d .
H2A H 0.0912 1.0759 0.762 0.021 Uiso 1 1 calc R
H2B H 0.0339 1.0042 0.8918 0.021 Uiso 1 1 calc R
C3 C -0.1538(3) 1.09827(17) 0.82872(18) 0.0179(4) Uani 1 1 d .
H3A H -0.1246 1.164 0.846 0.022 Uiso 1 1 calc R
H3B H -0.1853 1.125 0.7552 0.022 Uiso 1 1 calc R
C4 C -0.3016(3) 1.03724(19) 0.9164(2) 0.0218(4) Uani 1 1 d .
H4A H -0.3231 0.9671 0.9059 0.033 Uiso 1 1 calc R
H4B H -0.3988 1.0827 0.9095 0.033 Uiso 1 1 calc R
H4C H -0.279 1.0222 0.9909 0.033 Uiso 1 1 calc R
C5 C 0.9738(3) 0.4920(2) 0.3176(2) 0.0197(4) Uani 1 1 d .
H5A H 1.0381 0.4396 0.3668 0.024 Uiso 1 1 calc R
H5B H 1.0513 0.5524 0.2634 0.024 Uiso 1 1 calc R
C6 C 0.8994(3) 0.43175(17) 0.25398(18) 0.0157(4) Uani 1 1 d .
H6A H 0.83 0.4826 0.2077 0.019 Uiso 1 1 calc R
H6B H 0.8277 0.368 0.3079 0.019 Uiso 1 1 calc R
C7 C 1.0366(3) 0.39058(17) 0.17868(18) 0.0184(4) Uani 1 1 d .
H7A H 0.985 0.3507 0.1396 0.022 Uiso 1 1 calc R
H7B H 1.102 0.3372 0.2261 0.022 Uiso 1 1 calc R
C8 C 1.1538(3) 0.48362(19) 0.09136(19) 0.0217(4) Uani 1 1 d .
H8A H 1.0892 0.5465 0.0584 0.033 Uiso 1 1 calc R
H8B H 1.2156 0.4566 0.0325 0.033 Uiso 1 1 calc R
H8C H 1.2316 0.5072 0.1273 0.033 Uiso 1 1 calc R
N21 N 0.4991(2) 0.76392(13) 0.51673(14) 0.0116(3) Uani 1 1 d .
C22 C 0.4141(2) 0.85430(16) 0.51079(16) 0.0118(3) Uani 1 1 d .
C23 C 0.4065(2) 0.93988(16) 0.41310(16) 0.0138(4) Uani 1 1 d .
H23 H 0.3447 1.0036 0.4136 0.017 Uiso 1 1 calc R
C24 C 0.4950(3) 0.92700(16) 0.31408(16) 0.0141(4) Uani 1 1 d .
H24 H 0.493 0.9827 0.2445 0.017 Uiso 1 1 calc R
C25 C 0.5860(3) 0.83372(16) 0.31605(17) 0.0146(4) Uani 1 1 d .
H25 H 0.6465 0.8235 0.2493 0.017 Uiso 1 1 calc R
C26 C 0.5842(2) 0.75589(16) 0.42079(16) 0.0116(3) Uani 1 1 d .
N31 N 0.8468(2) 0.53897(15) 0.38616(15) 0.0149(3) Uani 1 1 d .
C32 C 0.7880(2) 0.63886(17) 0.35038(17) 0.0151(4) Uani 1 1 d .
H32 H 0.8225 0.6906 0.2771 0.018 Uiso 1 1 calc R
N33 N 0.6722(2) 0.65672(14) 0.43261(14) 0.0125(3) Uani 1 1 d .
C33A C 0.6565(2) 0.56179(16) 0.52844(16) 0.0123(3) Uani 1 1 d .
C34 C 0.5572(2) 0.53500(16) 0.63622(17) 0.0140(4) Uani 1 1 d .
H34 H 0.4834 0.586 0.658 0.017 Uiso 1 1 calc R
C35 C 0.5723(3) 0.42938(17) 0.71029(18) 0.0170(4) Uani 1 1 d .
H35 H 0.5063 0.4072 0.7842 0.02 Uiso 1 1 calc R
C36 C 0.6832(3) 0.35546(17) 0.6774(2) 0.0197(4) Uani 1 1 d .
H36 H 0.6902 0.2844 0.7303 0.024 Uiso 1 1 calc R
C37 C 0.7822(3) 0.38159(17) 0.5718(2) 0.0188(4) Uani 1 1 d .
H37 H 0.857 0.3308 0.5504 0.023 Uiso 1 1 calc R
C37A C 0.7665(2) 0.48696(17) 0.49791(17) 0.0140(4) Uani 1 1 d .
Br1 Br -0.08196(3) 0.827510(17) 0.503572(18) 0.01770(5) Uani 1 1 d .
Br2 Br 0.79841(3) 0.740150(18) 0.075255(17) 0.01983(6) Uani 1 1 d .

loop_
_atom_site_aniso_label
_atom_site_aniso_U_11
_atom_site_aniso_U_22
_atom_site_aniso_U_33
_atom_site_aniso_U_23
_atom_site_aniso_U_13
_atom_site_aniso_U_12
N11 0.0109(7) 0.0133(7) 0.0129(7) -0.0051(6) -0.0020(6) 0.0033(6)
C12 0.0106(8) 0.0125(8) 0.0161(9) -0.0068(7) -0.0035(7) 0.0015(7)
N13 0.0125(7) 0.0128(7) 0.0103(7) -0.0042(6) -0.0023(6) 0.0027(6)
C13A 0.0137(8) 0.0103(8) 0.0110(8) -0.0041(6) -0.0025(7) 0.0008(7)
C14 0.0142(9) 0.0147(9) 0.0185(9) -0.0063(7) -0.0048(7) 0.0038(7)
C15 0.0178(10) 0.0173(9) 0.0175(9) -0.0044(8) -0.0082(8) 0.0067(8)
C16 0.0240(11) 0.0206(10) 0.0104(8) -0.0054(7) -0.0060(8) 0.0052(8)
C17 0.0181(9) 0.0173(9) 0.0122(8) -0.0064(7) -0.0020(7) 0.0030(8)
C17A 0.0120(8) 0.0116(8) 0.0144(8) -0.0047(7) -0.0043(7) 0.0022(7)
C1 0.0113(9) 0.0180(9) 0.0166(9) -0.0088(7) -0.0017(7) 0.0033(7)
C2 0.0134(9) 0.0179(9) 0.0227(10) -0.0102(8) -0.0039(8) 0.0039(7)
C3 0.0178(10) 0.0176(10) 0.0195(10) -0.0089(8) -0.0024(8) 0.0039(8)
C4 0.0170(10) 0.0249(11) 0.0269(11) -0.0149(9) -0.0028(9) 0.0048(8)
C5 0.0115(9) 0.0285(11) 0.0265(11) -0.0199(9) -0.0032(8) 0.0063(8)
C6 0.0131(9) 0.0182(9) 0.0188(9) -0.0104(8) -0.0029(8) 0.0013(7)
C7 0.0229(11) 0.0168(9) 0.0178(9) -0.0097(8) -0.0028(8) 0.0028(8)
C8 0.0240(11) 0.0218(11) 0.0175(10) -0.0077(8) 0.0015(8) 0.0001(9)
N21 0.0109(7) 0.0134(7) 0.0117(7) -0.0059(6) -0.0024(6) 0.0013(6)
C22 0.0123(8) 0.0121(8) 0.0122(8) -0.0061(6) -0.0020(7) 0.0006(7)
C23 0.0154(9) 0.0124(8) 0.0136(8) -0.0036(7) -0.0046(7) 0.0021(7)
C24 0.0165(9) 0.0140(9) 0.0106(8) -0.0021(7) -0.0038(7) -0.0007(7)
C25 0.0139(9) 0.0160(9) 0.0134(8) -0.0054(7) -0.0010(7) -0.0015(7)
C26 0.0119(8) 0.0134(8) 0.0113(8) -0.0065(7) -0.0028(7) 0.0009(7)
N31 0.0125(8) 0.0196(8) 0.0174(8) -0.0128(7) -0.0036(6) 0.0039(6)
C32 0.0132(9) 0.0206(10) 0.0144(8) -0.0099(7) -0.0027(7) 0.0023(7)
N33 0.0118(7) 0.0139(7) 0.0134(7) -0.0070(6) -0.0024(6) 0.0031(6)
C33A 0.0123(8) 0.0121(8) 0.0145(8) -0.0062(7) -0.0047(7) 0.0016(7)
C34 0.0136(9) 0.0143(9) 0.0143(8) -0.0046(7) -0.0041(7) 0.0018(7)
C35 0.0163(9) 0.0156(9) 0.0186(9) -0.0041(7) -0.0053(8) -0.0001(7)
C36 0.0188(10) 0.0128(9) 0.0287(11) -0.0055(8) -0.0101(9) 0.0012(8)
C37 0.0166(10) 0.0158(9) 0.0326(12) -0.0155(9) -0.0119(9) 0.0059(8)
C37A 0.0124(9) 0.0166(9) 0.0171(9) -0.0101(7) -0.0045(7) 0.0014(7)
Br1 0.01669(10) 0.01687(10) 0.02177(11) -0.00834(8) -0.00583(8) 0.00086(7)
Br2 0.02365(12) 0.02105(11) 0.01239(9) -0.00439(8) -0.00076(8) 0.00070(8)

loop_
_atom_type_symbol
_atom_type_description
_atom_type_scat_dispersion_real
_atom_type_scat_dispersion_imag
_atom_type_scat_source
C C 0.0033 0.0016 'International Tables Vol C Tables 4.2.6.8 and 6.1.1.4'
H H 0 0 'International Tables Vol C Tables 4.2.6.8 and 6.1.1.4'
N N 0.0061 0.0033 'International Tables Vol C Tables 4.2.6.8 and 6.1.1.4'
Br Br -0.2901 2.4595 'International Tables Vol C Tables 4.2.6.8 and 6.1.1.4'

loop_
_geom_angle_atom_site_label_1
_geom_angle_atom_site_label_2
_geom_angle_atom_site_label_3
_geom_angle
C12 N11 C17A 109.01(16)
C12 N11 C1 123.86(17)
C17A N11 C1 126.99(16)
N11 C12 N13 110.20(17)
N11 C12 H12 124.9
N13 C12 H12 124.9
C12 N13 C13A 107.95(16)
C12 N13 C22 124.50(16)
C13A N13 C22 127.44(16)
C17A C13A C14 122.06(18)
C17A C13A N13 105.92(17)
C14 C13A N13 131.78(18)
C15 C14 C13A 115.97(19)
C15 C14 H14 122
C13A C14 H14 122
C14 C15 C16 122.1(2)
C14 C15 H15 118.9
C16 C15 H15 118.9
C17 C16 C15 121.64(19)
C17 C16 H16 119.2
C15 C16 H16 119.2
C16 C17 C17A 115.96(18)
C16 C17 H17 122
C17A C17 H17 122
C17 C17A C13A 122.16(19)
C17 C17A N11 130.91(18)
C13A C17A N11 106.92(17)
N11 C1 C2 110.60(16)
N11 C1 H1A 109.5
C2 C1 H1A 109.5
N11 C1 H1B 109.5
C2 C1 H1B 109.5
H1A C1 H1B 108.1
C1 C2 C3 111.71(17)
C1 C2 H2A 109.3
C3 C2 H2A 109.3
C1 C2 H2B 109.3
C3 C2 H2B 109.3
H2A C2 H2B 107.9
C4 C3 C2 114.42(18)
C4 C3 H3A 108.7
C2 C3 H3A 108.7
C4 C3 H3B 108.7
C2 C3 H3B 108.7
H3A C3 H3B 107.6
C3 C4 H4A 109.5
C3 C4 H4B 109.5
H4A C4 H4B 109.5
C3 C4 H4C 109.5
H4A C4 H4C 109.5
H4B C4 H4C 109.5
N31 C5 C6 112.54(17)
N31 C5 H5A 109.1
C6 C5 H5A 109.1
N31 C5 H5B 109.1
C6 C5 H5B 109.1
H5A C5 H5B 107.8
C5 C6 C7 110.57(17)
C5 C6 H6A 109.5
C7 C6 H6A 109.5
C5 C6 H6B 109.5
C7 C6 H6B 109.5
H6A C6 H6B 108.1
C6 C7 C8 113.50(18)
C6 C7 H7A 108.9
C8 C7 H7A 108.9
C6 C7 H7B 108.9
C8 C7 H7B 108.9
H7A C7 H7B 107.7
C7 C8 H8A 109.5
C7 C8 H8B 109.5
H8A C8 H8B 109.5
C7 C8 H8C 109.5
H8A C8 H8C 109.5
H8B C8 H8C 109.5
C22 N21 C26 116.67(16)
N21 C22 C23 125.37(18)
N21 C22 N13 114.09(16)
C23 C22 N13 120.54(17)
C22 C23 C24 116.04(18)
C22 C23 H23 122
C24 C23 H23 122
C25 C24 C23 120.69(18)
C25 C24 H24 119.7
C23 C24 H24 119.7
C24 C25 C26 116.60(18)
C24 C25 H25 121.7
C26 C25 H25 121.7
N21 C26 C25 124.60(18)
N21 C26 N33 114.01(16)
C25 C26 N33 121.35(17)
C32 N31 C37A 108.47(17)
C32 N31 C5 124.79(18)
C37A N31 C5 126.74(18)
N31 C32 N33 110.41(18)
N31 C32 H32 124.8
N33 C32 H32 124.8
C32 N33 C33A 108.04(16)
C32 N33 C26 124.35(17)
C33A N33 C26 127.62(16)
C37A C33A C34 121.30(18)
C37A C33A N33 106.05(17)
C34 C33A N33 132.64(18)
C35 C34 C33A 116.51(19)
C35 C34 H34 121.7
C33A C34 H34 121.7
C34 C35 C36 121.1(2)
C34 C35 H35 119.5
C36 C35 H35 119.5
C37 C36 C35 122.7(2)
C37 C36 H36 118.6
C35 C36 H36 118.6
C36 C37 C37A 116.06(19)
C36 C37 H37 122
C37A C37 H37 122
C37 C37A C33A 122.32(19)
C37 C37A N31 130.65(19)
C33A C37A N31 107.03(17)

loop_
_geom_bond_atom_site_label_1
_geom_bond_atom_site_label_2
_geom_bond_distance
N11 C12 1.311(3)
N11 C17A 1.401(3)
N11 C1 1.475(3)
C12 N13 1.354(2)
C12 H12 0.95
N13 C13A 1.409(2)
N13 C22 1.418(2)
C13A C17A 1.391(3)
C13A C14 1.392(3)
C14 C15 1.381(3)
C14 H14 0.95
C15 C16 1.408(3)
C15 H15 0.95
C16 C17 1.388(3)
C16 H16 0.95
C17 C17A 1.389(3)
C17 H17 0.95
C1 C2 1.525(3)
C1 H1A 0.99
C1 H1B 0.99
C2 C3 1.527(3)
C2 H2A 0.99
C2 H2B 0.99
C3 C4 1.507(3)
C3 H3A 0.99
C3 H3B 0.99
C4 H4A 0.98
C4 H4B 0.98
C4 H4C 0.98
C5 N31 1.473(3)
C5 C6 1.527(3)
C5 H5A 0.99
C5 H5B 0.99
C6 C7 1.531(3)
C6 H6A 0.99
C6 H6B 0.99
C7 C8 1.532(3)
C7 H7A 0.99
C7 H7B 0.99
C8 H8A 0.98
C8 H8B 0.98
C8 H8C 0.98
N21 C22 1.324(2)
N21 C26 1.326(2)
C22 C23 1.386(3)
C23 C24 1.394(3)
C23 H23 0.95
C24 C25 1.388(3)
C24 H24 0.95
C25 C26 1.391(3)
C25 H25 0.95
C26 N33 1.424(2)
N31 C32 1.324(3)
N31 C37A 1.400(3)
C32 N33 1.347(3)
C32 H32 0.95
N33 C33A 1.407(2)
C33A C37A 1.395(3)
C33A C34 1.397(3)
C34 C35 1.396(3)
C34 H34 0.95
C35 C36 1.401(3)
C35 H35 0.95
C36 C37 1.375(3)
C36 H36 0.95
C37 C37A 1.394(3)
C37 H37 0.95
